data_4500654
loop_
_publ_author_name
'Chen, Min'
'Chen, Shui-Sheng'
'Okamura, Taka-aki'
'Su, Zhi'
'Chen, Man-Sheng'
'Zhao, Yue'
'Sun, Wei-Yin'
'Ueyama, Norikazu'

_publ_section_title
;
 pH Dependent Structural Diversity of Metal Complexes with
 5-(4H-1,2,4-Triazol-4-yl)benzene-1,3-dicarboxylic Acid
;
_journal_issue 5
_journal_name_full 'Crystal Growth &amp; Design'
_journal_page_first 1901
_journal_paper_doi 10.1021/cg200068v
_journal_volume 11
_journal_year 2011
_chemical_formula_moiety 'C20 H12 Mn N6 O8'
_chemical_formula_sum 'C20 H12 Mn N6 O8'
_chemical_formula_weight 519.30
_chemical_name_systematic
; 
? 
;
_space_group_IT_number 15
_symmetry_cell_setting monoclinic
_symmetry_space_group_name_Hall '-C 2yc'
_symmetry_space_group_name_H-M 'C 1 2/c 1'
_atom_sites_solution_hydrogens geom
_atom_sites_solution_primary direct
_atom_sites_solution_secondary difmap
_audit_creation_method SHELXL-97
_cell_angle_alpha 90.00
_cell_angle_beta 112.333(4)
_cell_angle_gamma 90.00
_cell_formula_units_Z 4
_cell_length_a 17.949(3)
_cell_length_b 12.708(3)
_cell_length_c 9.6065(16)
_cell_measurement_reflns_used 2229
_cell_measurement_temperature 293(2)
_cell_measurement_theta_max 28.28
_cell_measurement_theta_min 2.68
_cell_volume 2026.8(7)
_computing_structure_refinement 'SHELXL-97 (Sheldrick, 1997)'
_computing_structure_solution 'SHELXS-97 (Sheldrick, 1990)'
_diffrn_ambient_temperature 293(2)
_diffrn_measured_fraction_theta_full 0.998
_diffrn_measured_fraction_theta_max 0.998
_diffrn_measurement_device_type 'Bruker Smart Apex CCD'
_diffrn_measurement_method 'phi and omega scans'
_diffrn_radiation_monochromator graphite
_diffrn_radiation_source 'fine-focus sealed tube'
_diffrn_radiation_type MoK\a
_diffrn_radiation_wavelength 0.71073
_diffrn_reflns_av_R_equivalents 0.0486
_diffrn_reflns_av_sigmaI/netI 0.0421
_diffrn_reflns_limit_h_max 18
_diffrn_reflns_limit_h_min -21
_diffrn_reflns_limit_k_max 15
_diffrn_reflns_limit_k_min -14
_diffrn_reflns_limit_l_max 10
_diffrn_reflns_limit_l_min -11
_diffrn_reflns_number 4957
_diffrn_reflns_theta_full 25.01
_diffrn_reflns_theta_max 25.01
_diffrn_reflns_theta_min 2.02
_exptl_absorpt_coefficient_mu 0.717
_exptl_absorpt_correction_T_max 0.8698
_exptl_absorpt_correction_T_min 0.8354
_exptl_absorpt_correction_type multi-scan
_exptl_absorpt_process_details 'SADBAS (Bruker,2000)'
_exptl_crystal_colour colourless
_exptl_crystal_density_diffrn 1.702
_exptl_crystal_density_method 'not measured'
_exptl_crystal_description prism
_exptl_crystal_F_000 1052
_exptl_crystal_size_max 0.26
_exptl_crystal_size_mid 0.24
_exptl_crystal_size_min 0.20
_refine_diff_density_max 0.276
_refine_diff_density_min -0.270
_refine_diff_density_rms 0.055
_refine_ls_extinction_method none
_refine_ls_goodness_of_fit_ref 1.032
_refine_ls_hydrogen_treatment constr
_refine_ls_matrix_type full
_refine_ls_number_parameters 159
_refine_ls_number_reflns 1784
_refine_ls_number_restraints 0
_refine_ls_restrained_S_all 1.032
_refine_ls_R_factor_all 0.0379
_refine_ls_R_factor_gt 0.0333
_refine_ls_shift/su_max 0.000
_refine_ls_shift/su_mean 0.000
_refine_ls_structure_factor_coef Fsqd
_refine_ls_weighting_details 'calc w=1/[\s^2^(Fo^2^)+(0.0453P)^2^+0.1869P] where P=(Fo^2^+2Fc^2^)/3'
_refine_ls_weighting_scheme calc
_refine_ls_wR_factor_gt 0.0823
_refine_ls_wR_factor_ref 0.0844
_reflns_number_gt 1584
_reflns_number_total 1784
_reflns_threshold_expression >2sigma(I)
_cod_data_source_file cg200068v_si_002.cif
_cod_data_source_block 4
_cod_depositor_comments
;
The following automatic conversions were performed:

'_symmetry_cell_setting' value 'Monoclinic' changed to 'monoclinic'
according to /home/saulius/struct/CIF-dictionaries/cif_core.dic
dictionary named 'cif_core.dic' version 2.4.1 from 2010-06-29.

Automatic conversion script
Id: cif_fix_values 1715 2011-07-08 13:25:40Z adriana 
;
_cod_original_cell_volume 2026.7(6)
_cod_original_sg_symbol_Hall '-C 2yc '
_cod_original_sg_symbol_H-M 'C 2/c '
_cod_database_code 4500654

loop_
_symmetry_equiv_pos_as_xyz
'x, y, z'
'-x, y, -z+1/2'
'x+1/2, y+1/2, z'
'-x+1/2, y+1/2, -z+1/2'
'-x, -y, -z'
'x, -y, z-1/2'
'-x+1/2, -y+1/2, -z'
'x+1/2, -y+1/2, z-1/2'

loop_
_atom_site_label
_atom_site_type_symbol
_atom_site_fract_x
_atom_site_fract_y
_atom_site_fract_z
_atom_site_U_iso_or_equiv
_atom_site_adp_type
_atom_site_occupancy
_atom_site_symmetry_multiplicity
_atom_site_calc_flag
_atom_site_refinement_flags
Mn1 Mn 0.5000 0.54905(3) 0.7500 0.01744(16) Uani 1 2 d S
C1 C 0.73206(12) 0.59689(15) 0.4758(2) 0.0218(5) Uani 1 1 d .
H1 H 0.7021 0.5702 0.3808 0.026 Uiso 1 1 calc R
C2 C 0.69867(12) 0.60132(15) 0.5840(2) 0.0200(5) Uani 1 1 d .
C3 C 0.74419(12) 0.63900(15) 0.7257(2) 0.0214(5) Uani 1 1 d .
H3 H 0.7226 0.6412 0.7998 0.026 Uiso 1 1 calc R
C4 C 0.82184(12) 0.67342(15) 0.7571(2) 0.0206(5) Uani 1 1 d .
C5 C 0.85574(12) 0.67086(16) 0.6507(2) 0.0235(5) Uani 1 1 d .
H5 H 0.9081 0.6945 0.6733 0.028 Uiso 1 1 calc R
C6 C 0.80996(12) 0.63204(15) 0.5084(2) 0.0216(5) Uani 1 1 d .
C7 C 0.86735(14) 0.67322(17) 1.0344(2) 0.0303(5) Uani 1 1 d .
H7 H 0.8419 0.6110 1.0418 0.036 Uiso 1 1 calc R
C8 C 0.91007(12) 0.80379(16) 0.9451(2) 0.0254(5) Uani 1 1 d .
H8 H 0.9202 0.8496 0.8788 0.030 Uiso 1 1 calc R
C9 C 0.61219(12) 0.56996(15) 0.5482(2) 0.0215(5) Uani 1 1 d .
C10 C 0.84053(13) 0.63438(17) 0.3843(2) 0.0270(5) Uani 1 1 d .
N1 N 0.86641(10) 0.71402(13) 0.90466(18) 0.0229(4) Uani 1 1 d .
N2 N 0.90839(11) 0.73192(14) 1.14756(19) 0.0298(4) Uani 1 1 d .
N3 N 0.93593(10) 0.81674(13) 1.09084(19) 0.0250(4) Uani 1 1 d .
O1 O 0.56713(9) 0.56456(11) 0.41136(16) 0.0294(4) Uani 1 1 d .
O2 O 0.59289(9) 0.55299(11) 0.65829(16) 0.0272(4) Uani 1 1 d .
O3 O 0.80211(11) 0.60070(15) 0.26082(18) 0.0502(5) Uani 1 1 d .
O4 O 0.91142(9) 0.68068(13) 0.42137(16) 0.0350(4) Uani 1 1 d .
H4 H 0.9123 0.6982 0.3226 0.052 Uiso 1 1 d R

loop_
_atom_site_aniso_label
_atom_site_aniso_U_11
_atom_site_aniso_U_22
_atom_site_aniso_U_33
_atom_site_aniso_U_23
_atom_site_aniso_U_13
_atom_site_aniso_U_12
Mn1 0.0160(2) 0.0200(3) 0.0152(3) 0.000 0.00480(19) 0.000
C1 0.0254(11) 0.0218(10) 0.0167(11) -0.0021(8) 0.0061(9) -0.0022(9)
C2 0.0215(11) 0.0173(10) 0.0212(11) -0.0002(8) 0.0082(9) -0.0014(8)
C3 0.0248(11) 0.0232(11) 0.0188(11) -0.0011(9) 0.0113(9) -0.0029(9)
C4 0.0228(11) 0.0213(10) 0.0155(10) -0.0015(8) 0.0049(9) -0.0033(8)
C5 0.0219(11) 0.0248(11) 0.0245(12) 0.0002(9) 0.0096(9) -0.0037(8)
C6 0.0264(11) 0.0205(10) 0.0203(11) -0.0011(8) 0.0115(9) -0.0027(9)
C7 0.0368(13) 0.0325(13) 0.0216(12) -0.0011(10) 0.0111(10) -0.0153(10)
C8 0.0264(12) 0.0260(11) 0.0221(12) 0.0000(9) 0.0075(10) -0.0063(9)
C9 0.0237(11) 0.0170(10) 0.0242(12) -0.0050(8) 0.0096(10) -0.0015(8)
C10 0.0330(12) 0.0269(11) 0.0248(12) -0.0039(10) 0.0151(10) -0.0066(10)
N1 0.0240(9) 0.0264(9) 0.0179(9) -0.0039(7) 0.0075(8) -0.0073(7)
N2 0.0359(11) 0.0346(11) 0.0193(9) -0.0023(8) 0.0111(8) -0.0144(9)
N3 0.0268(10) 0.0271(10) 0.0205(10) -0.0028(7) 0.0084(8) -0.0054(7)
O1 0.0241(8) 0.0362(9) 0.0231(9) -0.0085(7) 0.0038(7) -0.0074(6)
O2 0.0237(8) 0.0363(9) 0.0260(9) -0.0022(6) 0.0143(7) -0.0055(6)
O3 0.0634(12) 0.0659(13) 0.0317(10) -0.0244(9) 0.0297(9) -0.0390(10)
O4 0.0305(9) 0.0555(11) 0.0232(8) -0.0017(7) 0.0151(7) -0.0122(8)

loop_
_atom_type_symbol
_atom_type_description
_atom_type_scat_dispersion_real
_atom_type_scat_dispersion_imag
_atom_type_scat_source
C C 0.0033 0.0016 'International Tables Vol C Tables 4.2.6.8 and 6.1.1.4'
H H 0.0000 0.0000 'International Tables Vol C Tables 4.2.6.8 and 6.1.1.4'
N N 0.0061 0.0033 'International Tables Vol C Tables 4.2.6.8 and 6.1.1.4'
O O 0.0106 0.0060 'International Tables Vol C Tables 4.2.6.8 and 6.1.1.4'
Mn Mn 0.3368 0.7283 'International Tables Vol C Tables 4.2.6.8 and 6.1.1.4'

loop_
_geom_angle_atom_site_label_1
_geom_angle_atom_site_label_2
_geom_angle_atom_site_label_3
_geom_angle
_geom_angle_site_symmetry_1
_geom_angle_site_symmetry_3
O1 Mn1 O1 94.45(8) 5_666 6_566
O1 Mn1 O2 91.71(6) 5_666 .
O1 Mn1 O2 90.10(6) 6_566 .
O1 Mn1 O2 90.10(6) 5_666 2_656
O1 Mn1 O2 91.71(6) 6_566 2_656
O2 Mn1 O2 177.34(8) . 2_656
O1 Mn1 N3 174.49(6) 5_666 7_667
O1 Mn1 N3 90.99(6) 6_566 7_667
O2 Mn1 N3 89.16(6) . 7_667
O2 Mn1 N3 88.86(6) 2_656 7_667
O1 Mn1 N3 90.99(6) 5_666 8_465
O1 Mn1 N3 174.49(6) 6_566 8_465
O2 Mn1 N3 88.86(6) . 8_465
O2 Mn1 N3 89.16(6) 2_656 8_465
N3 Mn1 N3 83.59(9) 7_667 8_465
C2 C1 C6 120.32(19) . .
C2 C1 H1 119.8 . .
C6 C1 H1 119.8 . .
C3 C2 C1 119.45(18) . .
C3 C2 C9 119.25(18) . .
C1 C2 C9 121.25(18) . .
C2 C3 C4 119.72(18) . .
C2 C3 H3 120.1 . .
C4 C3 H3 120.1 . .
C5 C4 C3 121.70(19) . .
C5 C4 N1 120.39(18) . .
C3 C4 N1 117.91(18) . .
C4 C5 C6 118.45(19) . .
C4 C5 H5 120.8 . .
C6 C5 H5 120.8 . .
C1 C6 C5 120.34(19) . .
C1 C6 C10 118.19(18) . .
C5 C6 C10 121.31(19) . .
N2 C7 N1 111.06(19) . .
N2 C7 H7 124.5 . .
N1 C7 H7 124.5 . .
N3 C8 N1 110.14(19) . .
N3 C8 H8 124.9 . .
N1 C8 H8 124.9 . .
O2 C9 O1 126.89(19) . .
O2 C9 C2 116.34(18) . .
O1 C9 C2 116.76(18) . .
O3 C10 O4 123.8(2) . .
O3 C10 C6 122.3(2) . .
O4 C10 C6 113.75(18) . .
C7 N1 C8 104.89(17) . .
C7 N1 C4 125.72(17) . .
C8 N1 C4 129.16(18) . .
C7 N2 N3 107.07(16) . .
C8 N3 N2 106.84(16) . .
C8 N3 Mn1 133.90(14) . 7_667
N2 N3 Mn1 118.85(12) . 7_667
C9 O1 Mn1 139.56(13) . 5_666
C9 O2 Mn1 148.54(14) . .
C10 O4 H4 102.0 . .

loop_
_geom_bond_atom_site_label_1
_geom_bond_atom_site_label_2
_geom_bond_distance
_geom_bond_site_symmetry_2
Mn1 O1 2.1259(14) 5_666
Mn1 O1 2.1259(14) 6_566
Mn1 O2 2.1620(14) .
Mn1 O2 2.1620(14) 2_656
Mn1 N3 2.2875(17) 7_667
Mn1 N3 2.2875(17) 8_465
C1 C2 1.384(3) .
C1 C6 1.386(3) .
C1 H1 0.9300 .
C2 C3 1.380(3) .
C2 C9 1.510(3) .
C3 C4 1.380(3) .
C3 H3 0.9300 .
C4 C5 1.375(3) .
C4 N1 1.433(2) .
C5 C6 1.390(3) .
C5 H5 0.9300 .
C6 C10 1.490(3) .
C7 N2 1.293(3) .
C7 N1 1.344(3) .
C7 H7 0.9300 .
C8 N3 1.307(2) .
C8 N1 1.355(3) .
C8 H8 0.9300 .
C9 O2 1.251(3) .
C9 O1 1.256(2) .
C10 O3 1.202(2) .
C10 O4 1.322(3) .
N2 N3 1.381(2) .
N3 Mn1 2.2875(17) 7_667
O1 Mn1 2.1259(14) 5_666
O4 H4 0.9803 .

loop_
_geom_torsion_atom_site_label_1
_geom_torsion_atom_site_label_2
_geom_torsion_atom_site_label_3
_geom_torsion_atom_site_label_4
_geom_torsion
_geom_torsion_site_symmetry_1
_geom_torsion_site_symmetry_4
C6 C1 C2 C3 -1.4(3) . .
C6 C1 C2 C9 176.06(18) . .
C1 C2 C3 C4 1.1(3) . .
C9 C2 C3 C4 -176.38(18) . .
C2 C3 C4 C5 -0.3(3) . .
C2 C3 C4 N1 178.68(18) . .
C3 C4 C5 C6 -0.2(3) . .
N1 C4 C5 C6 -179.20(18) . .
C2 C1 C6 C5 0.8(3) . .
C2 C1 C6 C10 -174.71(18) . .
C4 C5 C6 C1 0.0(3) . .
C4 C5 C6 C10 175.37(19) . .
C3 C2 C9 O2 -18.7(3) . .
C1 C2 C9 O2 163.89(18) . .
C3 C2 C9 O1 160.72(18) . .
C1 C2 C9 O1 -16.7(3) . .
C1 C6 C10 O3 -4.9(3) . .
C5 C6 C10 O3 179.6(2) . .
C1 C6 C10 O4 172.27(18) . .
C5 C6 C10 O4 -3.2(3) . .
N2 C7 N1 C8 -0.2(3) . .
N2 C7 N1 C4 -175.19(19) . .
N3 C8 N1 C7 -0.1(2) . .
N3 C8 N1 C4 174.66(19) . .
C5 C4 N1 C7 -139.5(2) . .
C3 C4 N1 C7 41.5(3) . .
C5 C4 N1 C8 46.8(3) . .
C3 C4 N1 C8 -132.2(2) . .
N1 C7 N2 N3 0.4(3) . .
N1 C8 N3 N2 0.3(2) . .
N1 C8 N3 Mn1 -171.99(14) . 7_667
C7 N2 N3 C8 -0.4(2) . .
C7 N2 N3 Mn1 173.23(15) . 7_667
O2 C9 O1 Mn1 -64.9(3) . 5_666
C2 C9 O1 Mn1 115.74(19) . 5_666
O1 C9 O2 Mn1 -25.5(4) . .
C2 C9 O2 Mn1 153.79(18) . .
O1 Mn1 O2 C9 59.8(3) 5_666 .
O1 Mn1 O2 C9 154.2(3) 6_566 .
N3 Mn1 O2 C9 -114.8(3) 7_667 .
N3 Mn1 O2 C9 -31.2(3) 8_465 .
